data_4126650
loop_
_publ_author_name
'Wei, Haipeng'
'Liu, Yulan'
'Gopalakrishna, Tullimilli Y.'
'Phan, Hoa'
'Huang, Xiaobo'
'Bao, Lipiao'
'Guo, Jing'
'Zhou, Jun'
'Luo, Shenglian'
'Wu, Jishan'
'Zeng, Zebing'

_publ_section_title
;
 B-N-B Bond Embedded Phenalenyl and Its Anions.
;
_journal_name_full 'Journal of the American Chemical Society'
_journal_paper_doi 10.1021/jacs.7b07375
_journal_year 2017
_chemical_formula_sum 'C24 H20 B2 F N'
_chemical_formula_weight 363.03
_chemical_name_systematic
; 
 ? 
;
_space_group_crystal_system monoclinic
_space_group_IT_number 15
_space_group_name_Hall '-C 2yc'
_space_group_name_H-M_alt 'C 1 2/c 1'
_symmetry_space_group_name_Hall '-C 2yc'
_symmetry_space_group_name_H-M 'C 1 2/c 1'
_atom_sites_solution_hydrogens mixed
_audit_creation_method SHELXL-2013
_cell_angle_alpha 90
_cell_angle_beta 111.761(7)
_cell_angle_gamma 90
_cell_formula_units_Z 4
_cell_length_a 12.294(3)
_cell_length_b 18.073(3)
_cell_length_c 9.414(2)
_cell_measurement_reflns_used 779
_cell_measurement_temperature 293(2)
_cell_measurement_theta_max 45.771
_cell_measurement_theta_min 4.508
_cell_volume 1942.6(7)
_computing_cell_refinement 'Bruker SMART'
_computing_data_collection 'Bruker SMART'
_computing_data_reduction 'Bruker SHELXTL'
_computing_molecular_graphics 'Bruker SHELXTL'
_computing_publication_material 'Bruker SHELXTL'
_computing_structure_refinement 'SHELXL-2013 (Sheldrick, 2013)'
_computing_structure_solution 'Bruker SHELXTL'
_diffrn_ambient_temperature 293(2)
_diffrn_measured_fraction_theta_full 0.971
_diffrn_measured_fraction_theta_max 1.000
_diffrn_measurement_device_type 'CCD area detector'
_diffrn_measurement_method 'phi and omega scans'
_diffrn_radiation_type MoK\a
_diffrn_radiation_wavelength 0.71073
_diffrn_reflns_av_R_equivalents 0.0441
_diffrn_reflns_av_unetI/netI 0.0427
_diffrn_reflns_Laue_measured_fraction_full 0.971
_diffrn_reflns_Laue_measured_fraction_max 1.000
_diffrn_reflns_limit_h_max 14
_diffrn_reflns_limit_h_min -14
_diffrn_reflns_limit_k_max 20
_diffrn_reflns_limit_k_min -21
_diffrn_reflns_limit_l_max 11
_diffrn_reflns_limit_l_min -11
_diffrn_reflns_number 5297
_diffrn_reflns_point_group_measured_fraction_full 0.971
_diffrn_reflns_point_group_measured_fraction_max 1.000
_diffrn_reflns_theta_full 25.242
_diffrn_reflns_theta_max 25.000
_diffrn_reflns_theta_min 2.110
_exptl_absorpt_coefficient_mu 0.077
_exptl_absorpt_correction_T_max 0.7456
_exptl_absorpt_correction_T_min 0.5945
_exptl_absorpt_correction_type multi-scan
_exptl_absorpt_process_details sadabs
_exptl_crystal_colour colorless
_exptl_crystal_density_diffrn 1.241
_exptl_crystal_description prismatic
_exptl_crystal_F_000 760
_exptl_crystal_size_max 0.200
_exptl_crystal_size_mid 0.160
_exptl_crystal_size_min 0.130
_refine_diff_density_max 0.144
_refine_diff_density_min -0.121
_refine_diff_density_rms 0.029
_refine_ls_extinction_method none
_refine_ls_goodness_of_fit_ref 1.021
_refine_ls_hydrogen_treatment mixed
_refine_ls_matrix_type full
_refine_ls_number_parameters 138
_refine_ls_number_reflns 1713
_refine_ls_number_restraints 1
_refine_ls_restrained_S_all 1.021
_refine_ls_R_factor_all 0.0735
_refine_ls_R_factor_gt 0.0468
_refine_ls_shift/su_max 0.000
_refine_ls_shift/su_mean 0.000
_refine_ls_structure_factor_coef Fsqd
_refine_ls_weighting_details 'w=1/[\s^2^(Fo^2^)+(0.0603P)^2^+0.2033P] where P=(Fo^2^+2Fc^2^)/3'
_refine_ls_weighting_scheme calc
_refine_ls_wR_factor_gt 0.1142
_refine_ls_wR_factor_ref 0.1286
_reflns_Friedel_coverage 0.000
_reflns_number_gt 1171
_reflns_number_total 1713
_reflns_threshold_expression 'I > 2\s(I)'
_cod_data_source_file ja7b07375_si_003.cif
_cod_data_source_block cd16733
_cod_database_code 4126650
_shelx_space_group_comment
; 
The symmetry employed for this shelxl refinement is uniquely defined 
by the following loop, which should always be used as a source of 
symmetry information in preference to the above space-group names. 
They are only intended as comments. 
;
_shelx_estimated_absorpt_t_min 0.985
_shelx_estimated_absorpt_t_max 0.990
_shelxl_version_number 2013-4

loop_
_space_group_symop_operation_xyz
'x, y, z'
'-x, y, -z+1/2'
'x+1/2, y+1/2, z'
'-x+1/2, y+1/2, -z+1/2'
'-x, -y, -z'
'x, -y, z-1/2'
'-x+1/2, -y+1/2, -z'
'x+1/2, -y+1/2, z-1/2'

loop_
_atom_site_label
_atom_site_type_symbol
_atom_site_fract_x
_atom_site_fract_y
_atom_site_fract_z
_atom_site_U_iso_or_equiv
_atom_site_adp_type
_atom_site_occupancy
_atom_site_site_symmetry_order
_atom_site_calc_flag
_atom_site_refinement_flags_posn
_atom_site_refinement_flags_adp
_atom_site_refinement_flags_occupancy
F1 F 0.9795(3) 0.07243(18) 0.4211(5) 0.1065(12) Uani 0.5 1 d D . P
N1 N 1.0000 0.40002(9) 0.7500 0.0416(5) Uani 1 2 d S T P
B1 B 1.07044(17) 0.36132(11) 0.6776(2) 0.0453(5) Uani 1 1 d . . .
C1 C 1.0000 0.47869(12) 0.7500 0.0436(6) Uani 1 2 d S T P
C2 C 0.91636(14) 0.51838(9) 0.79198(19) 0.0465(5) Uani 1 1 d . . .
C3 C 0.82917(15) 0.48003(10) 0.8365(2) 0.0512(5) Uani 1 1 d . . .
C4 C 0.83407(15) 0.40559(10) 0.8487(2) 0.0527(5) Uani 1 1 d . . .
H4 H 0.7774 0.3808 0.8739 0.063 Uiso 1 1 calc R U .
C5 C 0.91907(16) 0.59590(9) 0.7891(2) 0.0563(5) Uani 1 1 d . . .
H5 H 0.8640 0.6223 0.8147 0.068 Uiso 1 1 calc R U .
C6 C 1.0000 0.63412(14) 0.7500 0.0608(7) Uani 1 2 d S T P
H6 H 1.0000 0.6856 0.7500 0.073 Uiso 1 2 calc R U P
C7 C 0.73889(18) 0.52396(11) 0.8745(3) 0.0718(6) Uani 1 1 d . . .
H7A H 0.6870 0.4907 0.8979 0.108 Uiso 1 1 calc R U .
H7B H 0.6947 0.5541 0.7884 0.108 Uiso 1 1 calc R U .
H7C H 0.7776 0.5551 0.9612 0.108 Uiso 1 1 calc R U .
C8 C 1.04299(15) 0.28025(9) 0.6136(2) 0.0438(4) Uani 1 1 d . . .
C9 C 1.13305(16) 0.23400(10) 0.6100(2) 0.0544(5) Uani 1 1 d . . .
H9 H 1.2101 0.2506 0.6523 0.065 Uiso 1 1 calc R U .
C10 C 1.11050(19) 0.16396(11) 0.5449(2) 0.0667(6) Uani 1 1 d . . .
H10 H 1.1719 0.1337 0.5456 0.080 Uiso 1 1 calc R U .
C11 C 0.9971(2) 0.13986(11) 0.4796(3) 0.0697(6) Uani 1 1 d D . .
C12 C 0.90571(18) 0.18400(10) 0.4771(2) 0.0628(6) Uani 1 1 d . . .
H12 H 0.8288 0.1677 0.4304 0.075 Uiso 1 1 calc R U .
C13 C 0.92946(15) 0.25325(9) 0.5451(2) 0.0494(5) Uani 1 1 d . . .
H13 H 0.8673 0.2826 0.5450 0.059 Uiso 1 1 calc R U .
H11' H 0.957(10) 0.092(6) 0.375(14) 0.28(7) Uiso 0.5 1 d . . P

loop_
_atom_site_aniso_label
_atom_site_aniso_U_11
_atom_site_aniso_U_22
_atom_site_aniso_U_33
_atom_site_aniso_U_23
_atom_site_aniso_U_13
_atom_site_aniso_U_12
F1 0.113(2) 0.0636(17) 0.142(3) -0.042(2) 0.046(2) -0.0063(15)
N1 0.0437(12) 0.0383(11) 0.0432(12) 0.000 0.0167(9) 0.000
B1 0.0452(12) 0.0479(12) 0.0418(11) 0.0049(9) 0.0151(9) 0.0019(9)
C1 0.0466(14) 0.0423(13) 0.0367(14) 0.000 0.0091(11) 0.000
C2 0.0490(11) 0.0454(10) 0.0392(10) -0.0004(8) 0.0093(8) 0.0054(8)
C3 0.0537(12) 0.0550(12) 0.0442(11) 0.0011(9) 0.0173(9) 0.0113(9)
C4 0.0518(11) 0.0545(12) 0.0576(12) 0.0049(9) 0.0270(9) 0.0024(8)
C5 0.0610(13) 0.0502(12) 0.0501(12) -0.0050(9) 0.0120(9) 0.0080(9)
C6 0.076(2) 0.0390(15) 0.0584(18) 0.000 0.0147(15) 0.000
C7 0.0777(15) 0.0656(13) 0.0831(16) 0.0091(12) 0.0427(13) 0.0233(11)
C8 0.0480(11) 0.0445(10) 0.0442(10) 0.0030(8) 0.0235(8) 0.0010(8)
C9 0.0548(12) 0.0562(12) 0.0583(12) -0.0013(9) 0.0280(10) 0.0035(9)
C10 0.0772(16) 0.0590(12) 0.0753(15) -0.0066(11) 0.0415(13) 0.0144(11)
C11 0.0881(17) 0.0489(12) 0.0767(16) -0.0158(11) 0.0359(13) -0.0041(11)
C12 0.0648(13) 0.0579(12) 0.0670(14) -0.0117(10) 0.0258(11) -0.0126(10)
C13 0.0527(12) 0.0475(10) 0.0518(12) 0.0000(9) 0.0237(9) 0.0010(8)

loop_
_atom_type_symbol
_atom_type_description
_atom_type_scat_dispersion_real
_atom_type_scat_dispersion_imag
_atom_type_scat_source
C C 0.0033 0.0016 'International Tables Vol C Tables 4.2.6.8 and 6.1.1.4'
H H 0.0000 0.0000 'International Tables Vol C Tables 4.2.6.8 and 6.1.1.4'
B B 0.0013 0.0007 'International Tables Vol C Tables 4.2.6.8 and 6.1.1.4'
N N 0.0061 0.0033 'International Tables Vol C Tables 4.2.6.8 and 6.1.1.4'
F F 0.0171 0.0103 'International Tables Vol C Tables 4.2.6.8 and 6.1.1.4'

loop_
_geom_angle_atom_site_label_1
_geom_angle_atom_site_label_2
_geom_angle_atom_site_label_3
_geom_angle
_geom_angle_site_symmetry_1
_geom_angle_site_symmetry_3
C11 F1 H11' 72(10) . .
C1 N1 B1 118.54(10) . .
C1 N1 B1 118.54(10) . 2_756
B1 N1 B1 122.91(19) . 2_756
N1 B1 C4 116.87(16) . 2_756
N1 B1 C8 122.93(15) . .
C4 B1 C8 119.92(15) 2_756 .
N1 C1 C2 120.24(11) . .
N1 C1 C2 120.24(11) . 2_756
C2 C1 C2 119.5(2) . 2_756
C5 C2 C1 118.24(16) . .
C5 C2 C3 120.29(15) . .
C1 C2 C3 121.47(16) . .
C4 C3 C2 118.86(15) . .
C4 C3 C7 121.12(16) . .
C2 C3 C7 119.97(16) . .
C3 C4 B1 121.69(16) . 2_756
C3 C4 H4 119.2 . .
B1 C4 H4 119.2 2_756 .
C6 C5 C2 122.29(18) . .
C6 C5 H5 118.9 . .
C2 C5 H5 118.9 . .
C5 C6 C5 119.4(2) 2_756 .
C5 C6 H6 120.3 2_756 .
C5 C6 H6 120.3 . .
C3 C7 H7A 109.5 . .
C3 C7 H7B 109.5 . .
H7A C7 H7B 109.5 . .
C3 C7 H7C 109.5 . .
H7A C7 H7C 109.5 . .
H7B C7 H7C 109.5 . .
C13 C8 C9 116.54(16) . .
C13 C8 B1 122.71(15) . .
C9 C8 B1 120.47(16) . .
C10 C9 C8 121.70(18) . .
C10 C9 H9 119.1 . .
C8 C9 H9 119.1 . .
C11 C10 C9 119.42(18) . .
C11 C10 H10 120.3 . .
C9 C10 H10 120.3 . .
F1 C11 C10 117.6(2) . .
F1 C11 C12 121.5(2) . .
C10 C11 C12 120.94(19) . .
F1 C11 H11' 25(5) . .
C10 C11 H11' 127(5) . .
C12 C11 H11' 107(5) . .
C11 C12 C13 119.1(2) . .
C11 C12 H12 120.5 . .
C13 C12 H12 120.5 . .
C12 C13 C8 122.27(17) . .
C12 C13 H13 118.9 . .
C8 C13 H13 118.9 . .

loop_
_geom_bond_atom_site_label_1
_geom_bond_atom_site_label_2
_geom_bond_distance
_geom_bond_site_symmetry_2
F1 C11 1.322(4) .
F1 H11' 0.55(12) .
N1 C1 1.422(3) .
N1 B1 1.463(2) .
N1 B1 1.464(2) 2_756
B1 C4 1.515(2) 2_756
B1 C8 1.573(3) .
C1 C2 1.425(2) .
C1 C2 1.425(2) 2_756
C2 C5 1.402(2) .
C2 C3 1.462(2) .
C3 C4 1.350(2) .
C3 C7 1.511(2) .
C4 B1 1.515(2) 2_756
C4 H4 0.9300 .
C5 C6 1.369(2) .
C5 H5 0.9300 .
C6 C5 1.369(2) 2_756
C6 H6 0.9300 .
C7 H7A 0.9600 .
C7 H7B 0.9600 .
C7 H7C 0.9600 .
C8 C13 1.391(2) .
C8 C9 1.398(2) .
C9 C10 1.389(3) .
C9 H9 0.9300 .
C10 C11 1.369(3) .
C10 H10 0.9300 .
C11 C12 1.371(3) .
C11 H11' 1.26(12) .
C12 C13 1.387(2) .
C12 H12 0.9300 .
C13 H13 0.9300 .

loop_
_geom_torsion_atom_site_label_1
_geom_torsion_atom_site_label_2
_geom_torsion_atom_site_label_3
_geom_torsion_atom_site_label_4
_geom_torsion
_geom_torsion_site_symmetry_1
_geom_torsion_site_symmetry_4
C1 N1 B1 C4 18.28(18) . 2_756
B1 N1 B1 C4 -161.73(18) 2_756 2_756
C1 N1 B1 C8 -155.71(13) . .
B1 N1 B1 C8 24.29(13) 2_756 .
B1 N1 C1 C2 167.84(12) . .
B1 N1 C1 C2 -12.16(12) 2_756 .
B1 N1 C1 C2 -12.16(12) . 2_756
B1 N1 C1 C2 167.84(12) 2_756 2_756
N1 C1 C2 C5 -179.49(11) . .
C2 C1 C2 C5 0.51(11) 2_756 .
N1 C1 C2 C3 0.24(18) . .
C2 C1 C2 C3 -179.76(18) 2_756 .
C5 C2 C3 C4 -175.30(16) . .
C1 C2 C3 C4 5.0(2) . .
C5 C2 C3 C7 2.1(3) . .
C1 C2 C3 C7 -177.67(15) . .
C2 C3 C4 B1 2.0(3) . 2_756
C7 C3 C4 B1 -175.37(17) . 2_756
C1 C2 C5 C6 -1.1(2) . .
C3 C2 C5 C6 179.20(15) . .
C2 C5 C6 C5 0.55(12) . 2_756
N1 B1 C8 C13 35.4(3) . .
C4 B1 C8 C13 -138.41(18) 2_756 .
N1 B1 C8 C9 -150.92(16) . .
C4 B1 C8 C9 35.3(3) 2_756 .
C13 C8 C9 C10 -1.6(3) . .
B1 C8 C9 C10 -175.65(17) . .
C8 C9 C10 C11 1.3(3) . .
C9 C10 C11 F1 -178.9(3) . .
C9 C10 C11 C12 0.3(3) . .
F1 C11 C12 C13 177.6(3) . .
C10 C11 C12 C13 -1.5(3) . .
C11 C12 C13 C8 1.2(3) . .
C9 C8 C13 C12 0.3(3) . .
B1 C8 C13 C12 174.21(17) . .
